data_1520461
loop_
_publ_author_name
'Onyeabo, Romanus O.'
'Edwards, Mark'
'Spencer, John'
'Tizzard, Graham J.'
'Coles, Simon J.'

_publ_section_title
;
 Nitro oxindole
;
_journal_name_full 'Crystal Structure Report Archive'
_journal_page_first 1325
_journal_year 2010
_chemical_formula_moiety 'C15 H10 N2 O3'
_chemical_formula_sum 'C15 H10 N2 O3'
_chemical_formula_weight 266.25
_space_group_IT_number 14
_symmetry_cell_setting monoclinic
_symmetry_space_group_name_Hall '-P 2ybc'
_symmetry_space_group_name_H-M 'P 1 21/c 1'
_atom_sites_solution_hydrogens geom
_atom_sites_solution_primary direct
_atom_sites_solution_secondary difmap
_cell_angle_alpha 90.00
_cell_angle_beta 104.340(8)
_cell_angle_gamma 90.00
_cell_formula_units_Z 4
_cell_length_a 9.9484(11)
_cell_length_b 7.9134(10)
_cell_length_c 16.013(2)
_cell_measurement_reflns_used 17573
_cell_measurement_temperature 120(2)
_cell_measurement_theta_max 27.48
_cell_measurement_theta_min 2.91
_cell_volume 1221.4(3)
_computing_cell_refinement 'DENZO (Otwinowski & Minor, 1997) & COLLECT (Hooft, R.W.W., 1998)'
_computing_data_collection 'COLLECT (Hooft, R.W.W., 1998)'
_computing_data_reduction 'DENZO (Otwinowski & Minor, 1997) & COLLECT (Hooft, R.W.W., 1998)'
_computing_molecular_graphics 'OLEX2 (Dolomanov, Bourhis, Gildea, Howard & Puschmann, 2009)'
_computing_publication_material 'WINGX (Farrugia, 1998)'
_computing_structure_refinement 'SHELXL-97 (Sheldrick, 1997)'
_computing_structure_solution 'SHELXS-97 (Sheldrick, 1997)'
_diffrn_ambient_temperature 120(2)
_diffrn_detector_area_resol_mean 66.065
_diffrn_measured_fraction_theta_full 0.958
_diffrn_measured_fraction_theta_max 0.958
_diffrn_measurement_device_type 'Bruker-Nonius APEX II CCD camera on \k-goniostat'
_diffrn_measurement_method '\f & \w scans to fill the asymmetric unit'
_diffrn_radiation_monochromator '10cm confocal mirrors'
_diffrn_radiation_source 'Bruker Nonius FR591 Rotating Anode'
_diffrn_radiation_type MoK\a
_diffrn_radiation_wavelength 0.71073
_diffrn_reflns_av_R_equivalents 0.0526
_diffrn_reflns_av_sigmaI/netI 0.0690
_diffrn_reflns_limit_h_max 10
_diffrn_reflns_limit_h_min -11
_diffrn_reflns_limit_k_max 8
_diffrn_reflns_limit_k_min -9
_diffrn_reflns_limit_l_max 18
_diffrn_reflns_limit_l_min -19
_diffrn_reflns_number 5492
_diffrn_reflns_theta_full 25.00
_diffrn_reflns_theta_max 25.00
_diffrn_reflns_theta_min 2.93
_diffrn_standards_number 0
_exptl_absorpt_coefficient_mu 0.103
_exptl_absorpt_correction_T_max 0.9979
_exptl_absorpt_correction_T_min 0.9837
_exptl_absorpt_correction_type multi-scan
_exptl_absorpt_process_details 'SADABS 2007/2 (Sheldrick, G.M., 2007)'
_exptl_crystal_colour yellow
_exptl_crystal_density_diffrn 1.448
_exptl_crystal_density_method 'not measured'
_exptl_crystal_description plate
_exptl_crystal_F_000 552
_exptl_crystal_size_max 0.16
_exptl_crystal_size_mid 0.14
_exptl_crystal_size_min 0.02
_refine_diff_density_max 0.245
_refine_diff_density_min -0.264
_refine_diff_density_rms 0.064
_refine_ls_extinction_method none
_refine_ls_goodness_of_fit_ref 1.064
_refine_ls_hydrogen_treatment constr
_refine_ls_matrix_type full
_refine_ls_number_parameters 181
_refine_ls_number_reflns 2062
_refine_ls_number_restraints 0
_refine_ls_restrained_S_all 1.064
_refine_ls_R_factor_all 0.1026
_refine_ls_R_factor_gt 0.0623
_refine_ls_shift/su_max 0.000
_refine_ls_shift/su_mean 0.000
_refine_ls_structure_factor_coef Fsqd
_refine_ls_weighting_details 'calc w=1/[\s^2^(Fo^2^)+(0.0169P)^2^+2.7321P] where P=(Fo^2^+2Fc^2^)/3'
_refine_ls_weighting_scheme calc
_refine_ls_wR_factor_gt 0.1246
_refine_ls_wR_factor_ref 0.1497
_reflns_number_gt 1475
_reflns_number_total 2062
_reflns_threshold_expression >2\s(I)
_cod_data_source_file eCrystal-1325.cif
_cod_data_source_block 2010src0794a
_cod_depositor_comments
;
Citation :
Onyeabo, Romanus O and Edwards, Mark and Spencer, John and 
Tizzard, Graham J and Coles, Simon J (2010) 
University of Southampton, Crystal Structure Report Archive. 
(doi:10.5258/ecrystals/1325)

More at:
http://ecrystals.chem.soton.ac.uk/1325/
;
_cod_original_sg_symbol_H-M 'P 21/c'
_cod_database_code 1520461

loop_
_symmetry_equiv_pos_as_xyz
'x, y, z'
'-x, y+1/2, -z+1/2'
'-x, -y, -z'
'x, -y-1/2, z-1/2'

loop_
_atom_site_label
_atom_site_type_symbol
_atom_site_fract_x
_atom_site_fract_y
_atom_site_fract_z
_atom_site_U_iso_or_equiv
_atom_site_adp_type
_atom_site_occupancy
_atom_site_symmetry_multiplicity
_atom_site_calc_flag
_atom_site_refinement_flags
_atom_site_disorder_assembly
_atom_site_disorder_group
C1 C 0.3935(3) 0.7057(4) 0.0215(2) 0.0265(8) Uani 1 1 d . . .
C2 C 0.3223(3) 0.8745(4) 0.0188(2) 0.0257(8) Uani 1 1 d . . .
C3 C 0.3330(3) 0.9528(4) -0.0628(2) 0.0261(8) Uani 1 1 d . . .
C4 C 0.2857(3) 1.1022(4) -0.1065(2) 0.0282(8) Uani 1 1 d . . .
H4 H 0.2396 1.1846 -0.0805 0.034 Uiso 1 1 calc R . .
C5 C 0.3058(4) 1.1302(4) -0.1876(2) 0.0310(8) Uani 1 1 d . . .
H5 H 0.2736 1.2322 -0.2171 0.037 Uiso 1 1 calc R . .
C6 C 0.3730(3) 1.0101(5) -0.2269(2) 0.0315(9) Uani 1 1 d . . .
H6 H 0.3865 1.0319 -0.2826 0.038 Uiso 1 1 calc R . .
C7 C 0.4205(3) 0.8593(4) -0.1855(2) 0.0287(8) Uani 1 1 d . . .
H7 H 0.4648 0.7763 -0.2122 0.034 Uiso 1 1 calc R . .
C8 C 0.4009(3) 0.8349(4) -0.1044(2) 0.0250(8) Uani 1 1 d . . .
C9 C 0.2579(3) 0.9104(4) 0.0811(2) 0.0270(8) Uani 1 1 d . . .
H9 H 0.2631 0.8241 0.1230 0.032 Uiso 1 1 calc R . .
C10 C 0.1806(3) 1.0618(4) 0.0948(2) 0.0263(8) Uani 1 1 d . . .
C11 C 0.2182(3) 1.2238(4) 0.0746(2) 0.0281(8) Uani 1 1 d . . .
H11 H 0.2960 1.2377 0.0508 0.034 Uiso 1 1 calc R . .
C12 C 0.1442(3) 1.3646(4) 0.0887(2) 0.0273(8) Uani 1 1 d . . .
H12 H 0.1708 1.4747 0.0753 0.033 Uiso 1 1 calc R . .
C13 C 0.0308(3) 1.3409(4) 0.1225(2) 0.0271(8) Uani 1 1 d . . .
C14 C -0.0082(3) 1.1833(4) 0.1454(2) 0.0286(8) Uani 1 1 d . . .
H14 H -0.0854 1.1711 0.1699 0.034 Uiso 1 1 calc R . .
C15 C 0.0677(3) 1.0438(4) 0.1319(2) 0.0294(8) Uani 1 1 d . . .
H15 H 0.0430 0.9348 0.1480 0.035 Uiso 1 1 calc R . .
N1 N 0.4382(3) 0.6926(3) -0.05165(18) 0.0268(7) Uani 1 1 d . . .
H1 H 0.4847 0.6058 -0.0644 0.032 Uiso 1 1 calc R . .
N2 N -0.0483(3) 1.4891(4) 0.13815(19) 0.0329(8) Uani 1 1 d . . .
O1 O 0.4080(2) 0.5980(3) 0.07886(16) 0.0326(6) Uani 1 1 d . . .
O2 O 0.0013(3) 1.6293(3) 0.13161(19) 0.0475(8) Uani 1 1 d . . .
O3 O -0.1589(3) 1.4673(3) 0.1568(2) 0.0504(8) Uani 1 1 d . . .

loop_
_atom_site_aniso_label
_atom_site_aniso_U_11
_atom_site_aniso_U_22
_atom_site_aniso_U_33
_atom_site_aniso_U_23
_atom_site_aniso_U_13
_atom_site_aniso_U_12
C1 0.0235(17) 0.0283(19) 0.029(2) 0.0016(16) 0.0091(15) -0.0015(15)
C2 0.0234(17) 0.0225(17) 0.031(2) -0.0002(14) 0.0072(15) 0.0001(14)
C3 0.0236(17) 0.0248(18) 0.030(2) -0.0004(15) 0.0066(15) -0.0003(14)
C4 0.0310(19) 0.0233(18) 0.029(2) -0.0024(15) 0.0059(15) -0.0005(15)
C5 0.036(2) 0.0245(18) 0.030(2) 0.0017(15) 0.0024(16) 0.0002(16)
C6 0.0289(19) 0.037(2) 0.028(2) 0.0021(16) 0.0051(15) 0.0018(16)
C7 0.0291(18) 0.0297(19) 0.028(2) -0.0033(15) 0.0087(15) 0.0026(15)
C8 0.0237(17) 0.0235(18) 0.026(2) -0.0015(14) 0.0033(14) -0.0012(15)
C9 0.0284(18) 0.0256(18) 0.027(2) 0.0011(14) 0.0064(15) -0.0019(15)
C10 0.0273(18) 0.0261(18) 0.0246(19) -0.0020(14) 0.0045(15) 0.0006(15)
C11 0.0246(18) 0.034(2) 0.026(2) -0.0021(15) 0.0076(15) 0.0000(16)
C12 0.0285(18) 0.0228(18) 0.028(2) -0.0008(14) 0.0026(15) -0.0035(15)
C13 0.0257(18) 0.0252(18) 0.027(2) -0.0043(14) 0.0010(15) 0.0036(15)
C14 0.0271(18) 0.032(2) 0.028(2) -0.0027(15) 0.0107(15) 0.0020(16)
C15 0.0307(19) 0.0258(19) 0.032(2) -0.0010(15) 0.0083(16) -0.0023(15)
N1 0.0314(15) 0.0225(15) 0.0284(17) 0.0014(12) 0.0110(13) 0.0052(12)
N2 0.0322(18) 0.0282(18) 0.0368(19) -0.0050(13) 0.0054(14) 0.0054(14)
O1 0.0383(14) 0.0272(13) 0.0350(15) 0.0061(11) 0.0142(11) 0.0037(11)
O2 0.0539(18) 0.0257(15) 0.067(2) -0.0030(13) 0.0227(15) 0.0027(13)
O3 0.0307(15) 0.0418(17) 0.082(2) -0.0110(15) 0.0207(15) 0.0034(13)

loop_
_atom_type_symbol
_atom_type_description
_atom_type_scat_dispersion_real
_atom_type_scat_dispersion_imag
_atom_type_scat_source
C C 0.0033 0.0016 'International Tables Vol C Tables 4.2.6.8 and 6.1.1.4'
H H 0.0000 0.0000 'International Tables Vol C Tables 4.2.6.8 and 6.1.1.4'
N N 0.0061 0.0033 'International Tables Vol C Tables 4.2.6.8 and 6.1.1.4'
O O 0.0106 0.0060 'International Tables Vol C Tables 4.2.6.8 and 6.1.1.4'

loop_
_geom_angle_atom_site_label_1
_geom_angle_atom_site_label_2
_geom_angle_atom_site_label_3
_geom_angle
_geom_angle_site_symmetry_1
_geom_angle_site_symmetry_3
O1 C1 N1 126.0(3) . .
O1 C1 C2 126.9(3) . .
N1 C1 C2 107.2(3) . .
C9 C2 C3 136.2(3) . .
C9 C2 C1 118.3(3) . .
C3 C2 C1 105.1(3) . .
C4 C3 C8 117.7(3) . .
C4 C3 C2 135.4(3) . .
C8 C3 C2 106.8(3) . .
C5 C4 C3 119.9(3) . .
C5 C4 H4 120.0 . .
C3 C4 H4 120.0 . .
C4 C5 C6 120.7(3) . .
C4 C5 H5 119.6 . .
C6 C5 H5 119.6 . .
C7 C6 C5 120.9(3) . .
C7 C6 H6 119.6 . .
C5 C6 H6 119.6 . .
C8 C7 C6 117.4(3) . .
C8 C7 H7 121.3 . .
C6 C7 H7 121.3 . .
C7 C8 N1 127.2(3) . .
C7 C8 C3 123.4(3) . .
N1 C8 C3 109.4(3) . .
C2 C9 C10 130.4(3) . .
C2 C9 H9 114.8 . .
C10 C9 H9 114.8 . .
C11 C10 C15 118.7(3) . .
C11 C10 C9 122.2(3) . .
C15 C10 C9 119.0(3) . .
C12 C11 C10 121.2(3) . .
C12 C11 H11 119.4 . .
C10 C11 H11 119.4 . .
C13 C12 C11 118.3(3) . .
C13 C12 H12 120.9 . .
C11 C12 H12 120.9 . .
C14 C13 C12 122.5(3) . .
C14 C13 N2 118.5(3) . .
C12 C13 N2 118.9(3) . .
C13 C14 C15 118.6(3) . .
C13 C14 H14 120.7 . .
C15 C14 H14 120.7 . .
C14 C15 C10 120.7(3) . .
C14 C15 H15 119.7 . .
C10 C15 H15 119.7 . .
C1 N1 C8 111.4(3) . .
C1 N1 H1 124.3 . .
C8 N1 H1 124.3 . .
O3 N2 O2 123.6(3) . .
O3 N2 C13 118.8(3) . .
O2 N2 C13 117.5(3) . .

loop_
_geom_bond_atom_site_label_1
_geom_bond_atom_site_label_2
_geom_bond_distance
_geom_bond_site_symmetry_2
C1 O1 1.234(4) .
C1 N1 1.356(4) .
C1 C2 1.508(5) .
C2 C9 1.343(5) .
C2 C3 1.475(5) .
C3 C4 1.395(5) .
C3 C8 1.412(5) .
C4 C5 1.379(5) .
C4 H4 0.9500 .
C5 C6 1.398(5) .
C5 H5 0.9500 .
C6 C7 1.390(5) .
C6 H6 0.9500 .
C7 C8 1.373(5) .
C7 H7 0.9500 .
C8 N1 1.402(4) .
C9 C10 1.470(5) .
C9 H9 0.9500 .
C10 C11 1.396(5) .
C10 C15 1.402(5) .
C11 C12 1.384(5) .
C11 H11 0.9500 .
C12 C13 1.380(5) .
C12 H12 0.9500 .
C13 C14 1.382(5) .
C13 N2 1.469(4) .
C14 C15 1.384(5) .
C14 H14 0.9500 .
C15 H15 0.9500 .
N1 H1 0.8800 .
N2 O3 1.221(4) .
N2 O2 1.229(4) .

loop_
_geom_hbond_atom_site_label_D
_geom_hbond_atom_site_label_H
_geom_hbond_atom_site_label_A
_geom_hbond_distance_DH
_geom_hbond_distance_HA
_geom_hbond_distance_DA
_geom_hbond_angle_DHA
_geom_hbond_site_symmetry_A
N1 H1 O1 0.88 1.98 2.855(4) 173.3 3_665
